data_1545955
loop_
_publ_author_name
'Zhou, Weiping'
'Ni, Chunjie'
'Chen, Jiangfei'
'Wang, Dong'
'Tong, Xiaofeng'

_publ_section_title
;
 Enantioselective Synthesis of 4H-Pyran via Amine-Catalyzed Formal (3 + 3)
 Annulation of \d-Acetoxy Allenoate.
;
_journal_issue 7
_journal_name_full 'Organic letters'
_journal_page_first 1890
_journal_page_last 1893
_journal_paper_doi 10.1021/acs.orglett.7b00658
_journal_volume 19
_journal_year 2017
_chemical_absolute_configuration rmad
_chemical_formula_moiety 'C22 H22 O6'
_chemical_formula_sum 'C22 H22 O6'
_chemical_formula_weight 382.39
_space_group_crystal_system monoclinic
_space_group_IT_number 4
_space_group_name_Hall 'P 2yb'
_space_group_name_H-M_alt 'P 1 21 1'
_symmetry_space_group_name_Hall 'P 2yb'
_symmetry_space_group_name_H-M 'P 1 21 1'
_atom_sites_solution_hydrogens geom
_atom_sites_solution_primary dual
_audit_creation_date 2017-01-06
_audit_creation_method
;
Olex2 1.2
(compiled 2016.11.30 svn.r3356 for OlexSys, GUI svn.r5269)
;
_cell_angle_alpha 90
_cell_angle_beta 91.837(9)
_cell_angle_gamma 90
_cell_formula_units_Z 2
_cell_length_a 5.521(3)
_cell_length_b 17.785(8)
_cell_length_c 9.852(5)
_cell_measurement_reflns_used 1098
_cell_measurement_temperature 296
_cell_measurement_theta_max 19.210
_cell_measurement_theta_min 2.290
_cell_volume 966.9(8)
_computing_cell_refinement 'SAINT v7.68A (Bruker, 2009)'
_computing_data_reduction 'SAINT v7.68A (Bruker, 2009)'
_computing_molecular_graphics 'Olex2 (Dolomanov et al., 2009)'
_computing_publication_material 'Olex2 (Dolomanov et al., 2009)'
_computing_structure_refinement 'ShelXL (Sheldrick, 2015)'
_computing_structure_solution 'ShelXT (Sheldrick, 2015)'
_diffrn_ambient_temperature 296
_diffrn_measured_fraction_theta_full 1.000
_diffrn_measured_fraction_theta_max 0.991
_diffrn_measurement_device_type 'Bruker APEX-II CCD'
_diffrn_measurement_method '\f and \w scans'
_diffrn_radiation_monochromator graphite
_diffrn_radiation_type MoK\a
_diffrn_radiation_wavelength 0.71073
_diffrn_reflns_av_R_equivalents 0.0670
_diffrn_reflns_av_unetI/netI 0.1181
_diffrn_reflns_Laue_measured_fraction_full 1.000
_diffrn_reflns_Laue_measured_fraction_max 0.991
_diffrn_reflns_limit_h_max 7
_diffrn_reflns_limit_h_min -7
_diffrn_reflns_limit_k_max 20
_diffrn_reflns_limit_k_min -24
_diffrn_reflns_limit_l_max 13
_diffrn_reflns_limit_l_min -13
_diffrn_reflns_number 8975
_diffrn_reflns_point_group_measured_fraction_full 0.901
_diffrn_reflns_point_group_measured_fraction_max 0.848
_diffrn_reflns_theta_full 25.242
_diffrn_reflns_theta_max 29.426
_diffrn_reflns_theta_min 2.068
_diffrn_standards_number 0
_exptl_absorpt_coefficient_mu 0.096
_exptl_absorpt_correction_T_max 0.7459
_exptl_absorpt_correction_T_min 0.6224
_exptl_absorpt_correction_type multi-scan
_exptl_absorpt_process_details
;
SADABS-2008/1 (Bruker,2008) was used for absorption correction.
wR2(int) was 0.1092 before and 0.0452 after correction.
The Ratio of minimum to maximum transmission is 0.8344.
The \l/2 correction factor is 0.0015.
;
_exptl_crystal_colour colourless
_exptl_crystal_density_diffrn 1.313
_exptl_crystal_description prism
_exptl_crystal_F_000 404
_exptl_crystal_size_max 0.15
_exptl_crystal_size_mid 0.05
_exptl_crystal_size_min 0.03
_refine_diff_density_max 0.426
_refine_diff_density_min -0.253
_refine_diff_density_rms 0.044
_refine_ls_abs_structure_details
;
 Flack x determined using 551 quotients [(I+)-(I-)]/[(I+)+(I-)]
 (Parsons, Flack and Wagner, Acta Cryst. B69 (2013) 249-259).
;
_refine_ls_abs_structure_Flack 0.2(10)
_refine_ls_extinction_method none
_refine_ls_goodness_of_fit_ref 0.927
_refine_ls_hydrogen_treatment constr
_refine_ls_matrix_type full
_refine_ls_number_parameters 255
_refine_ls_number_reflns 4551
_refine_ls_number_restraints 1
_refine_ls_restrained_S_all 0.927
_refine_ls_R_factor_all 0.1601
_refine_ls_R_factor_gt 0.0592
_refine_ls_shift/su_max 0.004
_refine_ls_shift/su_mean 0.000
_refine_ls_structure_factor_coef Fsqd
_refine_ls_weighting_details 'w=1/[\s^2^(Fo^2^)+(0.0645P)^2^] where P=(Fo^2^+2Fc^2^)/3'
_refine_ls_weighting_scheme calc
_refine_ls_wR_factor_gt 0.1217
_refine_ls_wR_factor_ref 0.1545
_reflns_Friedel_coverage 0.661
_reflns_Friedel_fraction_full 0.795
_reflns_Friedel_fraction_max 0.697
_reflns_number_gt 2078
_reflns_number_total 4551
_reflns_threshold_expression 'I > 2\s(I)'
_cod_data_source_file ol7b00658_si_003.cif
_cod_data_source_block mo_dm17016_0m
_cod_database_code 1545955
_shelx_space_group_comment
;
The symmetry employed for this shelxl refinement is uniquely defined
by the following loop, which should always be used as a source of
symmetry information in preference to the above space-group names.
They are only intended as comments.
;
_shelx_estimated_absorpt_t_max 0.997
_shelx_estimated_absorpt_t_min 0.986
_olex2_refinement_description
;
1. Fixed Uiso
 At 1.2 times of:
  All C(H) groups, All C(H,H) groups
 At 1.5 times of:
  All C(H,H,H) groups
2.a Ternary CH refined with riding coordinates:
 C1(H1), C2(H2), C4(H4), C13(H13)
2.b Secondary CH2 refined with riding coordinates:
 C12(H12A,H12B), C14(H14A,H14B)
2.c Aromatic/amide H refined with riding coordinates:
 C7(H7), C9(H9), C10(H10), C18(H18), C19(H19), C20(H20), C21(H21), C22(H22)
2.d Idealised Me refined as rotating group:
 C11(H11A,H11B,H11C), C16(H16A,H16B,H16C)
;
_shelx_shelxl_version_number 2016/6
_olex2_submission_special_instructions 'No special instructions were received'

loop_
_space_group_symop_operation_xyz
'x, y, z'
'-x, y+1/2, -z'

loop_
_atom_site_label
_atom_site_type_symbol
_atom_site_fract_x
_atom_site_fract_y
_atom_site_fract_z
_atom_site_U_iso_or_equiv
_atom_site_adp_type
_atom_site_occupancy
_atom_site_site_symmetry_order
_atom_site_calc_flag
_atom_site_refinement_flags_posn
O1 O 0.7796(6) 0.40462(18) 0.4297(3) 0.0468(9) Uani 1 1 d .
O2 O 1.1012(6) 0.44552(19) 0.6967(4) 0.0537(10) Uani 1 1 d .
O3 O 0.9769(6) 0.56124(17) 0.7288(4) 0.0497(9) Uani 1 1 d .
O4 O 0.6893(10) 0.8057(2) 0.8539(5) 0.0847(15) Uani 1 1 d .
O5 O 0.7524(11) 0.4779(5) -0.0220(6) 0.169(4) Uani 1 1 d .
O6 O 0.4639(9) 0.5173(3) 0.1013(4) 0.0835(14) Uani 1 1 d .
C1 C 0.6600(8) 0.3968(2) 0.5558(5) 0.0385(11) Uani 1 1 d .
H1 H 0.487780 0.388836 0.533349 0.046 Uiso 1 1 calc R
C2 C 0.6787(8) 0.4708(2) 0.6370(5) 0.0352(11) Uani 1 1 d .
H2 H 0.579004 0.465235 0.716937 0.042 Uiso 1 1 calc R
C3 C 0.9328(9) 0.4880(3) 0.6869(5) 0.0408(11) Uani 1 1 d .
C4 C 0.5709(9) 0.5354(2) 0.5514(5) 0.0393(11) Uani 1 1 d .
H4 H 0.396872 0.525862 0.538295 0.047 Uiso 1 1 calc R
C5 C 0.5998(9) 0.6080(3) 0.6279(5) 0.0410(12) Uani 1 1 d .
C6 C 0.7980(9) 0.6166(2) 0.7165(5) 0.0426(12) Uani 1 1 d .
C7 C 0.8376(10) 0.6812(3) 0.7954(6) 0.0528(14) Uani 1 1 d .
H7 H 0.970383 0.684745 0.855590 0.063 Uiso 1 1 calc R
C8 C 0.6730(12) 0.7394(3) 0.7811(6) 0.0583(16) Uani 1 1 d .
C9 C 0.4777(11) 0.7340(3) 0.6920(6) 0.0588(16) Uani 1 1 d .
H9 H 0.370048 0.773996 0.681829 0.071 Uiso 1 1 calc R
C10 C 0.4414(10) 0.6687(3) 0.6170(6) 0.0533(14) Uani 1 1 d .
H10 H 0.307194 0.665343 0.557794 0.064 Uiso 1 1 calc R
C11 C 0.8534(15) 0.8078(4) 0.9663(7) 0.088(2) Uani 1 1 d .
H11A H 1.014294 0.798011 0.936547 0.131 Uiso 1 1 calc GR
H11B H 0.809339 0.770357 1.031089 0.131 Uiso 1 1 calc GR
H11C H 0.848553 0.856635 1.007739 0.131 Uiso 1 1 calc GR
C12 C 0.6818(9) 0.5370(3) 0.4112(5) 0.0454(12) Uani 1 1 d .
H12A H 0.850341 0.552068 0.420161 0.055 Uiso 1 1 calc R
H12B H 0.597066 0.573681 0.354387 0.055 Uiso 1 1 calc R
C13 C 0.6648(10) 0.4593(3) 0.3435(5) 0.0469(13) Uani 1 1 d .
H13 H 0.493908 0.445796 0.328593 0.056 Uiso 1 1 calc R
C14 C 0.7937(12) 0.4539(3) 0.2096(5) 0.0646(16) Uani 1 1 d .
H14A H 0.951909 0.476988 0.222176 0.077 Uiso 1 1 calc R
H14B H 0.820029 0.401035 0.190482 0.077 Uiso 1 1 calc R
C15 C 0.6742(13) 0.4879(4) 0.0889(6) 0.0737(19) Uani 1 1 d .
C16 C 0.3390(12) 0.5495(4) -0.0173(6) 0.0742(18) Uani 1 1 d .
H16A H 0.305868 0.510666 -0.082987 0.111 Uiso 1 1 calc GR
H16B H 0.439416 0.587300 -0.056404 0.111 Uiso 1 1 calc GR
H16C H 0.189419 0.571760 0.009270 0.111 Uiso 1 1 calc GR
C17 C 0.7503(8) 0.3268(2) 0.6262(5) 0.0419(12) Uani 1 1 d .
C18 C 0.9578(10) 0.2888(3) 0.5867(6) 0.0511(14) Uani 1 1 d .
H18 H 1.048882 0.308383 0.517223 0.061 Uiso 1 1 calc R
C19 C 1.0300(11) 0.2227(3) 0.6489(7) 0.0631(16) Uani 1 1 d .
H19 H 1.169719 0.198486 0.621830 0.076 Uiso 1 1 calc R
C20 C 0.8959(12) 0.1925(3) 0.7509(8) 0.073(2) Uani 1 1 d .
H20 H 0.943118 0.147472 0.791927 0.088 Uiso 1 1 calc R
C21 C 0.6929(13) 0.2291(3) 0.7915(7) 0.079(2) Uani 1 1 d .
H21 H 0.602157 0.209131 0.860813 0.095 Uiso 1 1 calc R
C22 C 0.6213(11) 0.2966(3) 0.7291(7) 0.0620(17) Uani 1 1 d .
H22 H 0.483815 0.321243 0.758124 0.074 Uiso 1 1 calc R

loop_
_atom_site_aniso_label
_atom_site_aniso_U_11
_atom_site_aniso_U_22
_atom_site_aniso_U_33
_atom_site_aniso_U_23
_atom_site_aniso_U_13
_atom_site_aniso_U_12
O1 0.060(2) 0.0456(19) 0.035(2) -0.0006(15) 0.0010(17) 0.0064(16)
O2 0.0380(19) 0.047(2) 0.076(3) -0.0045(18) -0.0071(18) 0.0084(17)
O3 0.047(2) 0.0369(18) 0.065(2) -0.0034(16) -0.0070(18) 0.0020(16)
O4 0.128(4) 0.049(3) 0.076(3) -0.014(2) -0.017(3) 0.013(2)
O5 0.117(5) 0.318(10) 0.071(4) 0.055(5) 0.017(4) 0.072(6)
O6 0.098(3) 0.110(4) 0.043(3) 0.011(2) 0.006(2) 0.030(3)
C1 0.035(3) 0.037(2) 0.043(3) -0.003(2) 0.001(2) -0.002(2)
C2 0.028(2) 0.043(3) 0.035(3) 0.007(2) 0.008(2) -0.0021(18)
C3 0.041(3) 0.043(3) 0.039(3) 0.001(2) 0.008(2) -0.006(2)
C4 0.043(3) 0.037(2) 0.038(3) 0.002(2) 0.003(2) 0.002(2)
C5 0.044(3) 0.039(3) 0.040(3) 0.002(2) 0.007(2) 0.006(2)
C6 0.047(3) 0.037(3) 0.044(3) 0.004(2) 0.004(3) 0.003(2)
C7 0.065(4) 0.039(3) 0.054(4) -0.002(2) -0.012(3) -0.001(2)
C8 0.084(4) 0.037(3) 0.054(4) -0.009(3) 0.002(4) 0.003(3)
C9 0.080(4) 0.041(3) 0.055(4) -0.001(3) 0.004(3) 0.017(3)
C10 0.056(3) 0.050(3) 0.053(4) 0.005(3) -0.007(3) 0.011(3)
C11 0.129(6) 0.063(4) 0.071(5) -0.022(4) 0.000(5) -0.020(4)
C12 0.057(3) 0.042(3) 0.037(3) 0.006(2) 0.004(2) 0.000(2)
C13 0.055(3) 0.049(3) 0.036(3) 0.004(2) -0.002(3) 0.004(2)
C14 0.085(4) 0.070(4) 0.038(3) -0.001(3) 0.008(3) 0.007(3)
C15 0.074(5) 0.111(5) 0.037(4) 0.018(3) 0.015(3) 0.000(4)
C16 0.085(5) 0.090(5) 0.047(4) 0.005(3) -0.006(3) 0.009(4)
C17 0.040(3) 0.037(3) 0.048(3) -0.002(2) -0.005(2) -0.006(2)
C18 0.053(3) 0.040(3) 0.061(4) -0.004(2) 0.001(3) -0.002(2)
C19 0.064(4) 0.041(3) 0.084(5) -0.006(3) -0.012(3) 0.004(3)
C20 0.082(5) 0.043(3) 0.095(6) 0.020(3) -0.014(4) 0.008(3)
C21 0.094(5) 0.063(4) 0.081(5) 0.035(4) 0.009(4) 0.006(4)
C22 0.064(4) 0.046(3) 0.077(5) 0.012(3) 0.006(4) 0.005(3)

loop_
_atom_type_symbol
_atom_type_description
_atom_type_scat_dispersion_real
_atom_type_scat_dispersion_imag
_atom_type_scat_source
C C 0.0033 0.0016 'International Tables Vol C Tables 4.2.6.8 and 6.1.1.4'
H H 0.0000 0.0000 'International Tables Vol C Tables 4.2.6.8 and 6.1.1.4'
O O 0.0106 0.0060 'International Tables Vol C Tables 4.2.6.8 and 6.1.1.4'

loop_
_geom_angle_atom_site_label_1
_geom_angle_atom_site_label_2
_geom_angle_atom_site_label_3
_geom_angle
C13 O1 C1 112.0(3)
C3 O3 C6 121.3(4)
C8 O4 C11 117.5(5)
C15 O6 C16 119.4(5)
O1 C1 H1 106.8
O1 C1 C2 110.0(3)
O1 C1 C17 109.0(4)
C2 C1 H1 106.8
C17 C1 H1 106.8
C17 C1 C2 116.9(4)
C1 C2 H2 107.5
C3 C2 C1 112.9(4)
C3 C2 H2 107.5
C3 C2 C4 111.7(4)
C4 C2 C1 109.6(4)
C4 C2 H2 107.5
O2 C3 O3 116.1(4)
O2 C3 C2 127.7(4)
O3 C3 C2 116.2(4)
C2 C4 H4 107.7
C5 C4 C2 109.5(4)
C5 C4 H4 107.7
C5 C4 C12 113.5(4)
C12 C4 C2 110.5(4)
C12 C4 H4 107.7
C6 C5 C4 118.7(4)
C6 C5 C10 116.4(5)
C10 C5 C4 124.9(5)
O3 C6 C7 115.6(5)
C5 C6 O3 121.2(4)
C5 C6 C7 123.1(5)
C6 C7 H7 121.1
C8 C7 C6 117.9(5)
C8 C7 H7 121.1
O4 C8 C7 123.7(6)
C9 C8 O4 115.4(5)
C9 C8 C7 120.9(5)
C8 C9 H9 120.1
C8 C9 C10 119.7(5)
C10 C9 H9 120.1
C5 C10 H10 119.0
C9 C10 C5 121.9(6)
C9 C10 H10 119.0
O4 C11 H11A 109.5
O4 C11 H11B 109.5
O4 C11 H11C 109.5
H11A C11 H11B 109.5
H11A C11 H11C 109.5
H11B C11 H11C 109.5
C4 C12 H12A 109.5
C4 C12 H12B 109.5
C4 C12 C13 110.8(4)
H12A C12 H12B 108.1
C13 C12 H12A 109.5
C13 C12 H12B 109.5
O1 C13 C12 109.6(4)
O1 C13 H13 109.3
O1 C13 C14 105.2(4)
C12 C13 H13 109.3
C14 C13 C12 114.2(4)
C14 C13 H13 109.3
C13 C14 H14A 107.9
C13 C14 H14B 107.9
H14A C14 H14B 107.2
C15 C14 C13 117.7(5)
C15 C14 H14A 107.9
C15 C14 H14B 107.9
O5 C15 O6 120.0(7)
O5 C15 C14 120.7(7)
O6 C15 C14 118.3(5)
O6 C16 H16A 109.5
O6 C16 H16B 109.5
O6 C16 H16C 109.5
H16A C16 H16B 109.5
H16A C16 H16C 109.5
H16B C16 H16C 109.5
C18 C17 C1 122.4(4)
C22 C17 C1 119.7(4)
C22 C17 C18 117.9(5)
C17 C18 H18 119.4
C19 C18 C17 121.2(5)
C19 C18 H18 119.4
C18 C19 H19 119.9
C20 C19 C18 120.2(5)
C20 C19 H19 119.9
C19 C20 H20 120.2
C21 C20 C19 119.5(5)
C21 C20 H20 120.2
C20 C21 H21 119.9
C20 C21 C22 120.2(6)
C22 C21 H21 119.9
C17 C22 C21 121.1(5)
C17 C22 H22 119.4
C21 C22 H22 119.4

loop_
_geom_bond_atom_site_label_1
_geom_bond_atom_site_label_2
_geom_bond_distance
O1 C1 1.432(5)
O1 C13 1.426(6)
O2 C3 1.199(6)
O3 C3 1.386(5)
O3 C6 1.397(6)
O4 C8 1.381(6)
O4 C11 1.409(9)
O5 C15 1.201(7)
O6 C15 1.283(7)
O6 C16 1.455(8)
C1 H1 0.9800
C1 C2 1.542(6)
C1 C17 1.503(7)
C2 H2 0.9800
C2 C3 1.503(7)
C2 C4 1.534(6)
C4 H4 0.9800
C4 C5 1.501(6)
C4 C12 1.529(7)
C5 C6 1.386(7)
C5 C10 1.391(7)
C6 C7 1.400(7)
C7 H7 0.9300
C7 C8 1.382(7)
C8 C9 1.372(8)
C9 H9 0.9300
C9 C10 1.388(8)
C10 H10 0.9300
C11 H11A 0.9600
C11 H11B 0.9600
C11 H11C 0.9600
C12 H12A 0.9700
C12 H12B 0.9700
C12 C13 1.536(7)
C13 H13 0.9800
C13 C14 1.521(7)
C14 H14A 0.9700
C14 H14B 0.9700
C14 C15 1.472(9)
C16 H16A 0.9600
C16 H16B 0.9600
C16 H16C 0.9600
C17 C18 1.396(7)
C17 C22 1.368(7)
C18 H18 0.9300
C18 C19 1.378(8)
C19 H19 0.9300
C19 C20 1.377(8)
C20 H20 0.9300
C20 C21 1.368(8)
C21 H21 0.9300
C21 C22 1.399(8)
C22 H22 0.9300

loop_
_geom_torsion_atom_site_label_1
_geom_torsion_atom_site_label_2
_geom_torsion_atom_site_label_3
_geom_torsion_atom_site_label_4
_geom_torsion
O1 C1 C2 C3 -68.3(5)
O1 C1 C2 C4 56.9(5)
O1 C1 C17 C18 14.2(6)
O1 C1 C17 C22 -163.0(5)
O1 C13 C14 C15 163.4(5)
O3 C6 C7 C8 176.3(4)
O4 C8 C9 C10 -178.1(5)
C1 O1 C13 C12 63.4(5)
C1 O1 C13 C14 -173.5(4)
C1 C2 C3 O2 -17.5(7)
C1 C2 C3 O3 163.7(4)
C1 C2 C4 C5 -177.3(4)
C1 C2 C4 C12 -51.5(5)
C1 C17 C18 C19 -176.9(5)
C1 C17 C22 C21 176.3(6)
C2 C1 C17 C18 -111.3(5)
C2 C1 C17 C22 71.5(6)
C2 C4 C5 C6 30.9(5)
C2 C4 C5 C10 -149.2(4)
C2 C4 C12 C13 51.7(6)
C3 O3 C6 C5 -19.6(6)
C3 O3 C6 C7 162.4(4)
C3 C2 C4 C5 -51.4(5)
C3 C2 C4 C12 74.4(5)
C4 C2 C3 O2 -141.5(5)
C4 C2 C3 O3 39.6(5)
C4 C5 C6 O3 4.1(6)
C4 C5 C6 C7 -178.1(5)
C4 C5 C10 C9 179.3(5)
C4 C12 C13 O1 -56.5(5)
C4 C12 C13 C14 -174.1(5)
C5 C4 C12 C13 175.3(4)
C5 C6 C7 C8 -1.5(8)
C6 O3 C3 O2 177.1(4)
C6 O3 C3 C2 -4.0(6)
C6 C5 C10 C9 -0.8(7)
C6 C7 C8 O4 179.2(5)
C6 C7 C8 C9 -0.2(8)
C7 C8 C9 C10 1.3(9)
C8 C9 C10 C5 -0.9(8)
C10 C5 C6 O3 -175.8(4)
C10 C5 C6 C7 2.0(7)
C11 O4 C8 C7 -12.8(9)
C11 O4 C8 C9 166.6(6)
C12 C4 C5 C6 -93.2(5)
C12 C4 C5 C10 86.8(6)
C12 C13 C14 C15 -76.4(7)
C13 O1 C1 C2 -64.1(5)
C13 O1 C1 C17 166.5(4)
C13 C14 C15 O5 -171.3(8)
C13 C14 C15 O6 -3.0(9)
C16 O6 C15 O5 -10.0(11)
C16 O6 C15 C14 -178.4(6)
C17 C1 C2 C3 56.7(5)
C17 C1 C2 C4 -178.1(4)
C17 C18 C19 C20 0.7(9)
C18 C17 C22 C21 -0.9(9)
C18 C19 C20 C21 -1.0(10)
C19 C20 C21 C22 0.4(11)
C20 C21 C22 C17 0.6(10)
C22 C17 C18 C19 0.3(8)
